data_1570604
loop_
_publ_author_name
'Seidler, Gesa'
'Schwenzer, Max'
'Clausen, Florian'
'Daniliuc, Constantin G.'
'Studer, Armido'

_publ_section_title
;
 Borylative transition metal-free couplings of vinyl iodides with various
 nucleophiles, alkenes or alkynes.
;
_journal_issue 5
_journal_name_full 'Chemical science'
_journal_page_first 1672
_journal_page_last 1678
_journal_paper_doi 10.1039/d3sc06131k
_journal_volume 15
_journal_year 2024
_chemical_formula_sum 'C24 H31 B O2'
_chemical_formula_weight 362.30
_space_group_crystal_system monoclinic
_space_group_IT_number 14
_space_group_name_Hall '-P 2ybc'
_space_group_name_H-M_alt 'P 1 21/c 1'
_atom_sites_solution_hydrogens geom
_atom_sites_solution_primary direct
_audit_creation_method 'APEX4 v2021.4-0'
_audit_update_record
;
2023-09-07 deposited with the CCDC.	2023-12-29 downloaded from the CCDC.
;
_cell_angle_alpha 90
_cell_angle_beta 110.893(2)
_cell_angle_gamma 90
_cell_formula_units_Z 8
_cell_length_a 12.9545(5)
_cell_length_b 20.8834(8)
_cell_length_c 16.8105(7)
_cell_measurement_reflns_used 9990
_cell_measurement_temperature 100.(2)
_cell_measurement_theta_max 66.7104
_cell_measurement_theta_min 3.5213
_cell_volume 4248.8(3)
_computing_cell_refinement 'SAINT V8.40B (Bruker AXS LLC, 2019)'
_computing_data_collection 'Bruker APEX4 v2021.4-0 Photon III'
_computing_data_reduction 'SAINT V8.40B (Bruker AXS LLC, 2019)'
_computing_molecular_graphics 'shelXle (C.B. Huebschle, rev 1242)'
_computing_publication_material 'SHELXT 2018/2 (Sheldrick, 2018)'
_computing_structure_refinement 'SHELXL-2018/3 (Sheldrick, 2018)'
_computing_structure_solution 'SHELXT 2018/2 (Sheldrick, 2018)'
_diffrn_ambient_temperature 100.(2)
_diffrn_detector_area_resol_mean 7.3910
_diffrn_measured_fraction_theta_full 0.996
_diffrn_measured_fraction_theta_max 0.996
_diffrn_measurement_device 'Bruker D8 Venture Photon III'
_diffrn_measurement_device_type 'single crystal diffractometer'
_diffrn_measurement_method 'phi/omega scans'
_diffrn_radiation_monochromator 'MX mirror'
_diffrn_radiation_probe x-ray
_diffrn_radiation_type CuK\a
_diffrn_radiation_wavelength 1.54178
_diffrn_reflns_av_R_equivalents 0.0847
_diffrn_reflns_av_unetI/netI 0.0337
_diffrn_reflns_limit_h_max 15
_diffrn_reflns_limit_h_min -15
_diffrn_reflns_limit_k_max 24
_diffrn_reflns_limit_k_min -24
_diffrn_reflns_limit_l_max 20
_diffrn_reflns_limit_l_min -18
_diffrn_reflns_number 86706
_diffrn_reflns_theta_full 66.78
_diffrn_reflns_theta_max 66.78
_diffrn_reflns_theta_min 3.52
_diffrn_source 'Cu ImS'
_diffrn_source_current 1.0
_diffrn_source_power 0.05
_diffrn_source_type 'micro focus tube'
_diffrn_source_voltage 50
_exptl_absorpt_coefficient_mu 0.532
_exptl_absorpt_correction_T_max 0.94
_exptl_absorpt_correction_T_min 0.85
_exptl_absorpt_correction_type multi-scan
_exptl_absorpt_process_details
;
Krause, L., Herbst-Irmer, R., Sheldrick, G. M., Stalke, D. (2015).
"Comparison of silver and molybdenum microfocus X-ray sources for
single-crystal structure determination"
J. Appl. Cryst. 48, 3-10. doi:10.1107/S1600576714022985
;
_exptl_crystal_colour colourless
_exptl_crystal_density_diffrn 1.133
_exptl_crystal_density_method 'not measured'
_exptl_crystal_description prism
_exptl_crystal_F_000 1568
_exptl_crystal_size_max 0.192
_exptl_crystal_size_mid 0.158
_exptl_crystal_size_min 0.111
_refine_diff_density_max 0.233
_refine_diff_density_min -0.201
_refine_ls_extinction_method none
_refine_ls_goodness_of_fit_ref 1.028
_refine_ls_hydrogen_treatment constr
_refine_ls_matrix_type full
_refine_ls_number_parameters 497
_refine_ls_number_reflns 7501
_refine_ls_number_restraints 0
_refine_ls_restrained_S_all 1.028
_refine_ls_R_factor_all 0.0638
_refine_ls_R_factor_gt 0.0429
_refine_ls_shift/su_max 0.000
_refine_ls_shift/su_mean 0.000
_refine_ls_structure_factor_coef Fsqd
_refine_ls_weighting_details 'w=1/[\s^2^(Fo^2^)+(0.0424P)^2^+1.9030P] where P=(Fo^2^+2Fc^2^)/3'
_refine_ls_weighting_scheme calc
_refine_ls_wR_factor_gt 0.0948
_refine_ls_wR_factor_ref 0.1063
_reflns_Friedel_coverage 0.000
_reflns_number_gt 5725
_reflns_number_total 7501
_reflns_threshold_expression 'I > 2\s(I)'
_cod_data_source_file d3sc06131k2.cif
_cod_data_source_block stu10509_5aa
_cod_depositor_comments 'Adding full bibliography for 1570601--1570606.cif.'
_cod_database_code 1570604

loop_
_space_group_symop_operation_xyz
'x, y, z'
'-x, y+1/2, -z+1/2'
'-x, -y, -z'
'x, -y-1/2, z-1/2'

loop_
_atom_site_type_symbol
_atom_site_label
_atom_site_fract_x
_atom_site_fract_y
_atom_site_fract_z
_atom_site_U_iso_or_equiv
_atom_site_adp_type
_atom_site_calc_flag
_atom_site_refinement_flags_adp
_atom_site_refinement_flags_occupancy
_atom_site_refinement_flags_posn
_atom_site_occupancy
_atom_site_disorder_assembly
_atom_site_disorder_group
B B1A 0.07081(14) 0.34532(8) 0.40331(11) 0.0176(4) Uani d . . . 1 . .
O O1A -0.01966(8) 0.32899(5) 0.42348(6) 0.0212(2) Uani d . . . 1 . .
O O2A 0.16045(8) 0.36178(5) 0.47288(6) 0.0215(2) Uani d . . . 1 . .
C C1A 0.15111(13) 0.39544(7) 0.29747(9) 0.0195(3) Uani d . . . 1 . .
H H1A 0.227179 0.386924 0.339054 0.023000 Uiso calc U . R 1 . .
C C2A 0.07340(12) 0.34338(7) 0.31051(9) 0.0180(3) Uani d . . . 1 . .
H H2A -0.002998 0.353006 0.270278 0.022000 Uiso calc U . R 1 . .
C C3A 0.11617(15) 0.46218(8) 0.31694(11) 0.0280(4) Uani d . . . 1 . .
H H3A1 0.163491 0.494694 0.305328 0.042000 Uiso calc U . R 1 . .
H H3A2 0.123677 0.464377 0.376985 0.042000 Uiso calc U . R 1 . .
H H3A3 0.039034 0.470039 0.280924 0.042000 Uiso calc U . R 1 . .
C C11A 0.15653(13) 0.39410(7) 0.20851(10) 0.0214(3) Uani d . . . 1 . .
C C12A 0.06388(15) 0.40811(8) 0.13675(10) 0.0275(4) Uani d . . . 1 . .
H H12A -0.004723 0.417074 0.142988 0.033000 Uiso calc U . R 1 . .
C C13A 0.07117(16) 0.40905(9) 0.05606(11) 0.0358(5) Uani d . . . 1 . .
H H13A 0.007650 0.418867 0.007731 0.043000 Uiso calc U . R 1 . .
C C14A 0.17042(17) 0.39576(9) 0.04589(11) 0.0373(5) Uani d . . . 1 . .
H H14A 0.175270 0.396626 -0.009167 0.045000 Uiso calc U . R 1 . .
C C15A 0.26220(16) 0.38127(8) 0.11626(11) 0.0329(4) Uani d . . . 1 . .
H H15A 0.330303 0.371697 0.109512 0.040000 Uiso calc U . R 1 . .
C C16A 0.25563(14) 0.38057(8) 0.19709(11) 0.0255(4) Uani d . . . 1 . .
H H16A 0.319547 0.370741 0.245098 0.031000 Uiso calc U . R 1 . .
C C21A 0.00703(13) 0.34345(8) 0.51411(9) 0.0207(3) Uani d . . . 1 . .
C C22A 0.13589(13) 0.34527(8) 0.54881(10) 0.0220(3) Uani d . . . 1 . .
C C23A -0.04637(14) 0.40786(8) 0.51740(11) 0.0303(4) Uani d . . . 1 . .
H H23A -0.014747 0.440681 0.491184 0.045000 Uiso calc U . R 1 . .
H H23B -0.032539 0.419364 0.576834 0.045000 Uiso calc U . R 1 . .
H H23C -0.126180 0.405006 0.486295 0.045000 Uiso calc U . R 1 . .
C C24A -0.04276(14) 0.29173(8) 0.55261(11) 0.0280(4) Uani d . . . 1 . .
H H24A -0.123546 0.294308 0.527996 0.042000 Uiso calc U . R 1 . .
H H24B -0.018297 0.297844 0.614381 0.042000 Uiso calc U . R 1 . .
H H24C -0.018630 0.249599 0.540327 0.042000 Uiso calc U . R 1 . .
C C25A 0.18695(15) 0.39552(9) 0.61603(11) 0.0333(4) Uani d . . . 1 . .
H H25A 0.267643 0.393186 0.634290 0.050000 Uiso calc U . R 1 . .
H H25B 0.164375 0.387907 0.665005 0.050000 Uiso calc U . R 1 . .
H H25C 0.161966 0.438070 0.592395 0.050000 Uiso calc U . R 1 . .
C C26A 0.18887(14) 0.28023(9) 0.57785(11) 0.0327(4) Uani d . . . 1 . .
H H26A 0.154292 0.248250 0.533694 0.049000 Uiso calc U . R 1 . .
H H26B 0.178371 0.267867 0.630690 0.049000 Uiso calc U . R 1 . .
H H26C 0.268066 0.282677 0.587855 0.049000 Uiso calc U . R 1 . .
C C31A 0.10392(12) 0.27561(7) 0.28894(9) 0.0188(3) Uani d . . . 1 . .
H H31A 0.099100 0.276385 0.228237 0.023000 Uiso calc U . R 1 . .
C C32A 0.02760(13) 0.22105(7) 0.29742(10) 0.0210(3) Uani d . . . 1 . .
H H32A 0.003505 0.228529 0.346304 0.025000 Uiso calc U . R 1 . .
H H32B -0.038382 0.216759 0.244887 0.025000 Uiso calc U . R 1 . .
C C33A 0.10071(13) 0.16250(7) 0.31168(9) 0.0198(3) Uani d . . . 1 . .
C C34A 0.07232(15) 0.09802(8) 0.30413(10) 0.0255(4) Uani d . . . 1 . .
H H34A -0.003027 0.085386 0.285583 0.031000 Uiso calc U . R 1 . .
C C35A 0.15562(15) 0.05227(8) 0.32407(10) 0.0288(4) Uani d . . . 1 . .
H H35A 0.137024 0.008072 0.318995 0.035000 Uiso calc U . R 1 . .
C C36A 0.26591(15) 0.07066(8) 0.35138(10) 0.0279(4) Uani d . . . 1 . .
H H36A 0.322042 0.038888 0.365087 0.033000 Uiso calc U . R 1 . .
C C37A 0.29484(14) 0.13490(8) 0.35881(10) 0.0251(4) Uani d . . . 1 . .
H H37A 0.370266 0.147366 0.377403 0.030000 Uiso calc U . R 1 . .
C C38A 0.21152(13) 0.18084(7) 0.33857(9) 0.0205(3) Uani d . . . 1 . .
C C39A 0.22135(13) 0.25280(7) 0.34308(10) 0.0211(3) Uani d . . . 1 . .
H H39A 0.276271 0.268042 0.318844 0.025000 Uiso calc U . R 1 . .
H H39B 0.242926 0.268063 0.402553 0.025000 Uiso calc U . R 1 . .
B B1B 0.58389(15) 0.34694(8) 0.39002(11) 0.0184(4) Uani d . . . 1 . .
O O1B 0.48767(8) 0.34461(5) 0.40621(6) 0.0198(2) Uani d . . . 1 . .
O O2B 0.67589(8) 0.35395(5) 0.46219(6) 0.0206(2) Uani d . . . 1 . .
C C1B 0.67193(13) 0.38865(7) 0.28271(10) 0.0210(3) Uani d . . . 1 . .
H H1B 0.747926 0.374662 0.319200 0.025000 Uiso calc U . R 1 . .
C C2B 0.58847(13) 0.34111(7) 0.29753(9) 0.0187(3) Uani d . . . 1 . .
H H2B 0.513505 0.352368 0.256187 0.022000 Uiso calc U . R 1 . .
C C3B 0.65506(16) 0.45679(8) 0.30925(11) 0.0318(4) Uani d . . . 1 . .
H H3B1 0.702899 0.486314 0.292953 0.048000 Uiso calc U . R 1 . .
H H3B2 0.673782 0.458362 0.371076 0.048000 Uiso calc U . R 1 . .
H H3B3 0.577688 0.469330 0.280708 0.048000 Uiso calc U . R 1 . .
C C11B 0.66564(13) 0.38779(7) 0.19059(10) 0.0213(3) Uani d . . . 1 . .
C C12B 0.57559(14) 0.41334(8) 0.12526(10) 0.0253(4) Uani d . . . 1 . .
H H12B 0.515281 0.430437 0.137970 0.030000 Uiso calc U . R 1 . .
C C13B 0.57243(16) 0.41427(8) 0.04178(11) 0.0339(4) Uani d . . . 1 . .
H H13B 0.510143 0.431885 -0.001866 0.041000 Uiso calc U . R 1 . .
C C14B 0.65926(17) 0.38974(9) 0.02180(11) 0.0386(5) Uani d . . . 1 . .
H H14B 0.657649 0.391162 -0.035115 0.046000 Uiso calc U . R 1 . .
C C15B 0.74843(17) 0.36314(10) 0.08556(12) 0.0394(5) Uani d . . . 1 . .
H H15B 0.808003 0.345509 0.072361 0.047000 Uiso calc U . R 1 . .
C C16B 0.75118(14) 0.36210(9) 0.16904(11) 0.0302(4) Uani d . . . 1 . .
H H16B 0.812796 0.343448 0.212222 0.036000 Uiso calc U . R 1 . .
C C21B 0.51848(13) 0.33970(8) 0.49901(9) 0.0208(3) Uani d . . . 1 . .
C C22B 0.63677(13) 0.36933(8) 0.53185(10) 0.0225(4) Uani d . . . 1 . .
C C23B 0.51680(14) 0.26886(8) 0.51918(11) 0.0286(4) Uani d . . . 1 . .
H H23D 0.443996 0.250990 0.486577 0.043000 Uiso calc U . R 1 . .
H H23E 0.531816 0.263402 0.580192 0.043000 Uiso calc U . R 1 . .
H H23F 0.573504 0.246491 0.503782 0.043000 Uiso calc U . R 1 . .
C C24B 0.43456(14) 0.37577(9) 0.52535(11) 0.0285(4) Uani d . . . 1 . .
H H24D 0.426662 0.419397 0.502461 0.043000 Uiso calc U . R 1 . .
H H24E 0.459533 0.377521 0.587629 0.043000 Uiso calc U . R 1 . .
H H24F 0.363139 0.353773 0.503033 0.043000 Uiso calc U . R 1 . .
C C25B 0.71543(14) 0.34056(10) 0.61380(10) 0.0315(4) Uani d . . . 1 . .
H H25D 0.723649 0.294619 0.605723 0.047000 Uiso calc U . R 1 . .
H H25E 0.685879 0.346932 0.659375 0.047000 Uiso calc U . R 1 . .
H H25F 0.787633 0.361508 0.629303 0.047000 Uiso calc U . R 1 . .
C C26B 0.63587(15) 0.44199(8) 0.53782(11) 0.0307(4) Uani d . . . 1 . .
H H26D 0.709571 0.458665 0.545648 0.046000 Uiso calc U . R 1 . .
H H26E 0.615358 0.454585 0.586361 0.046000 Uiso calc U . R 1 . .
H H26F 0.582118 0.459540 0.485291 0.046000 Uiso calc U . R 1 . .
C C31B 0.61337(12) 0.27179(7) 0.27805(9) 0.0187(3) Uani d . . . 1 . .
H H31B 0.616375 0.271835 0.219427 0.022000 Uiso calc U . R 1 . .
C C32B 0.52715(13) 0.22107(7) 0.27894(10) 0.0210(3) Uani d . . . 1 . .
H H32C 0.498684 0.229404 0.325348 0.025000 Uiso calc U . R 1 . .
H H32D 0.464409 0.220078 0.223928 0.025000 Uiso calc U . R 1 . .
C C33B 0.59207(13) 0.15950(7) 0.29388(9) 0.0203(3) Uani d . . . 1 . .
C C34B 0.55574(15) 0.09653(8) 0.27898(10) 0.0262(4) Uani d . . . 1 . .
H H34B 0.478980 0.087204 0.255601 0.031000 Uiso calc U . R 1 . .
C C35B 0.63311(15) 0.04730(8) 0.29871(11) 0.0302(4) Uani d . . . 1 . .
H H35B 0.608727 0.004160 0.288335 0.036000 Uiso calc U . R 1 . .
C C36B 0.74533(15) 0.06031(8) 0.33332(10) 0.0291(4) Uani d . . . 1 . .
H H36B 0.797231 0.026188 0.346687 0.035000 Uiso calc U . R 1 . .
C C37B 0.78195(14) 0.12336(8) 0.34849(10) 0.0249(4) Uani d . . . 1 . .
H H37B 0.858739 0.132523 0.372341 0.030000 Uiso calc U . R 1 . .
C C38B 0.70529(13) 0.17264(7) 0.32845(9) 0.0202(3) Uani d . . . 1 . .
C C39B 0.72433(13) 0.24375(7) 0.33841(10) 0.0226(4) Uani d . . . 1 . .
H H39C 0.786394 0.257022 0.320820 0.027000 Uiso calc U . R 1 . .
H H39D 0.739927 0.257330 0.397987 0.027000 Uiso calc U . R 1 . .

loop_
_atom_site_aniso_label
_atom_site_aniso_U_11
_atom_site_aniso_U_22
_atom_site_aniso_U_33
_atom_site_aniso_U_12
_atom_site_aniso_U_13
_atom_site_aniso_U_23
B1A 0.0190(9) 0.0138(8) 0.0201(9) 0.0024(7) 0.0069(7) 0.0012(7)
O1A 0.0198(6) 0.0271(6) 0.0167(5) -0.0018(5) 0.0067(4) -0.0026(4)
O2A 0.0200(6) 0.0288(6) 0.0161(5) -0.0028(5) 0.0070(4) -0.0002(4)
C1A 0.0212(8) 0.0190(8) 0.0167(8) -0.0019(6) 0.0049(6) 0.0007(6)
C2A 0.0162(8) 0.0181(8) 0.0179(8) -0.0002(6) 0.0038(6) -0.0005(6)
C3A 0.0366(10) 0.0214(9) 0.0248(9) -0.0018(7) 0.0094(8) -0.0003(7)
C11A 0.0269(9) 0.0166(8) 0.0208(8) -0.0062(7) 0.0085(7) 0.0003(6)
C12A 0.0300(9) 0.0263(9) 0.0226(9) -0.0046(7) 0.0049(7) 0.0022(7)
C13A 0.0468(12) 0.0334(10) 0.0189(9) -0.0117(9) 0.0015(8) 0.0016(7)
C14A 0.0598(13) 0.0338(10) 0.0239(9) -0.0181(9) 0.0219(9) -0.0051(8)
C15A 0.0427(11) 0.0307(10) 0.0328(10) -0.0100(8) 0.0225(9) -0.0049(8)
C16A 0.0288(9) 0.0236(9) 0.0249(9) -0.0061(7) 0.0104(7) -0.0010(7)
C21A 0.0211(8) 0.0254(9) 0.0152(8) -0.0002(7) 0.0062(6) -0.0034(6)
C22A 0.0209(8) 0.0307(9) 0.0158(8) -0.0008(7) 0.0083(6) 0.0009(6)
C23A 0.0299(10) 0.0305(10) 0.0322(10) 0.0031(8) 0.0131(8) -0.0059(7)
C24A 0.0260(9) 0.0352(10) 0.0236(9) -0.0042(8) 0.0097(7) 0.0007(7)
C25A 0.0281(10) 0.0480(12) 0.0238(9) -0.0096(8) 0.0092(8) -0.0100(8)
C26A 0.0260(9) 0.0405(11) 0.0315(10) 0.0055(8) 0.0103(8) 0.0125(8)
C31A 0.0210(8) 0.0202(8) 0.0167(8) -0.0013(6) 0.0085(6) -0.0004(6)
C32A 0.0218(8) 0.0209(8) 0.0211(8) -0.0022(7) 0.0085(7) -0.0038(6)
C33A 0.0261(9) 0.0199(8) 0.0154(7) -0.0006(7) 0.0099(6) -0.0016(6)
C34A 0.0337(10) 0.0208(9) 0.0241(8) -0.0035(7) 0.0127(7) -0.0027(7)
C35A 0.0454(11) 0.0173(8) 0.0252(9) -0.0012(8) 0.0145(8) -0.0022(7)
C36A 0.0371(10) 0.0243(9) 0.0214(8) 0.0088(8) 0.0094(7) 0.0007(7)
C37A 0.0275(9) 0.0250(9) 0.0224(8) 0.0035(7) 0.0085(7) -0.0014(7)
C38A 0.0255(9) 0.0204(8) 0.0164(8) 0.0003(7) 0.0085(7) -0.0007(6)
C39A 0.0204(8) 0.0202(8) 0.0238(8) -0.0003(6) 0.0092(7) -0.0015(6)
B1B 0.0226(10) 0.0129(8) 0.0182(9) 0.0002(7) 0.0052(7) 0.0003(7)
O1B 0.0193(6) 0.0235(6) 0.0154(5) 0.0003(4) 0.0048(4) -0.0003(4)
O2B 0.0192(6) 0.0280(6) 0.0160(5) 0.0000(5) 0.0079(4) -0.0024(4)
C1B 0.0239(9) 0.0208(8) 0.0167(8) -0.0029(7) 0.0051(7) 0.0005(6)
C2B 0.0199(8) 0.0168(8) 0.0176(8) -0.0006(6) 0.0047(6) 0.0001(6)
C3B 0.0494(12) 0.0219(9) 0.0248(9) -0.0076(8) 0.0141(8) -0.0020(7)
C11B 0.0250(9) 0.0179(8) 0.0209(8) -0.0080(7) 0.0081(7) -0.0016(6)
C12B 0.0318(9) 0.0214(8) 0.0212(8) -0.0037(7) 0.0076(7) -0.0002(6)
C13B 0.0472(12) 0.0254(9) 0.0221(9) -0.0129(8) 0.0040(8) 0.0013(7)
C14B 0.0605(14) 0.0379(11) 0.0236(9) -0.0226(10) 0.0226(9) -0.0079(8)
C15B 0.0408(12) 0.0468(12) 0.0408(11) -0.0164(9) 0.0271(10) -0.0138(9)
C16B 0.0256(9) 0.0355(10) 0.0310(10) -0.0071(8) 0.0118(8) -0.0042(8)
C21B 0.0207(8) 0.0266(9) 0.0147(7) -0.0014(7) 0.0057(6) -0.0015(6)
C22B 0.0208(8) 0.0317(9) 0.0166(8) -0.0010(7) 0.0087(7) -0.0057(7)
C23B 0.0305(10) 0.0315(10) 0.0233(9) -0.0010(8) 0.0087(7) 0.0061(7)
C24B 0.0215(9) 0.0399(10) 0.0253(9) -0.0005(8) 0.0097(7) -0.0047(7)
C25B 0.0216(9) 0.0552(12) 0.0172(8) 0.0004(8) 0.0061(7) -0.0007(8)
C26B 0.0298(10) 0.0329(10) 0.0310(9) -0.0071(8) 0.0130(8) -0.0128(8)
C31B 0.0215(8) 0.0188(8) 0.0159(7) -0.0012(6) 0.0070(6) -0.0019(6)
C32B 0.0225(8) 0.0193(8) 0.0207(8) -0.0011(7) 0.0070(7) -0.0010(6)
C33B 0.0271(9) 0.0191(8) 0.0159(8) -0.0005(7) 0.0092(7) -0.0002(6)
C34B 0.0309(9) 0.0211(9) 0.0263(9) -0.0019(7) 0.0098(7) 0.0002(7)
C35B 0.0443(11) 0.0178(8) 0.0304(9) 0.0007(8) 0.0155(8) -0.0007(7)
C36B 0.0390(11) 0.0244(9) 0.0259(9) 0.0108(8) 0.0142(8) 0.0034(7)
C37B 0.0277(9) 0.0280(9) 0.0198(8) 0.0045(7) 0.0094(7) 0.0011(7)
C38B 0.0269(9) 0.0205(8) 0.0144(7) 0.0021(7) 0.0087(7) 0.0002(6)
C39B 0.0209(8) 0.0222(8) 0.0240(8) 0.0000(7) 0.0072(7) -0.0025(6)

loop_
_atom_type_symbol
_atom_type_description
_atom_type_scat_dispersion_real
_atom_type_scat_dispersion_imag
_atom_type_scat_source
C C 0.0181 0.0091 'International Tables Vol C Tables 4.2.6.8 and 6.1.1.4'
H H 0.0000 0.0000 'International Tables Vol C Tables 4.2.6.8 and 6.1.1.4'
B B 0.0090 0.0039 'International Tables Vol C Tables 4.2.6.8 and 6.1.1.4'
O O 0.0492 0.0322 'International Tables Vol C Tables 4.2.6.8 and 6.1.1.4'

loop_
_geom_angle_atom_site_label_1
_geom_angle_atom_site_label_2
_geom_angle_atom_site_label_3
_geom_angle_site_symmetry_1
_geom_angle_site_symmetry_3
_geom_angle
_geom_angle_publ_flag
O2A B1A O1A . . 112.99(14) ?
O2A B1A C2A . . 122.92(14) ?
O1A B1A C2A . . 124.06(14) ?
B1A O1A C21A . . 107.40(12) ?
B1A O2A C22A . . 107.75(12) ?
C11A C1A C3A . . 110.26(13) ?
C11A C1A C2A . . 112.71(12) ?
C3A C1A C2A . . 110.54(13) ?
C11A C1A H1A . . 107.700000 ?
C3A C1A H1A . . 107.700000 ?
C2A C1A H1A . . 107.700000 ?
C31A C2A C1A . . 112.06(12) ?
C31A C2A B1A . . 110.72(12) ?
C1A C2A B1A . . 111.52(12) ?
C31A C2A H2A . . 107.400000 ?
C1A C2A H2A . . 107.400000 ?
B1A C2A H2A . . 107.400000 ?
C1A C3A H3A1 . . 109.500000 ?
C1A C3A H3A2 . . 109.500000 ?
H3A1 C3A H3A2 . . 109.500000 ?
C1A C3A H3A3 . . 109.500000 ?
H3A1 C3A H3A3 . . 109.500000 ?
H3A2 C3A H3A3 . . 109.500000 ?
C16A C11A C12A . . 118.29(15) ?
C16A C11A C1A . . 120.45(14) ?
C12A C11A C1A . . 121.23(15) ?
C13A C12A C11A . . 120.57(17) ?
C13A C12A H12A . . 119.700000 ?
C11A C12A H12A . . 119.700000 ?
C14A C13A C12A . . 120.39(17) ?
C14A C13A H13A . . 119.800000 ?
C12A C13A H13A . . 119.800000 ?
C15A C14A C13A . . 119.52(17) ?
C15A C14A H14A . . 120.200000 ?
C13A C14A H14A . . 120.200000 ?
C14A C15A C16A . . 120.38(18) ?
C14A C15A H15A . . 119.800000 ?
C16A C15A H15A . . 119.800000 ?
C15A C16A C11A . . 120.85(16) ?
C15A C16A H16A . . 119.600000 ?
C11A C16A H16A . . 119.600000 ?
O1A C21A C24A . . 108.53(12) ?
O1A C21A C23A . . 106.11(12) ?
C24A C21A C23A . . 110.24(14) ?
O1A C21A C22A . . 102.57(11) ?
C24A C21A C22A . . 114.77(13) ?
C23A C21A C22A . . 113.84(13) ?
O2A C22A C25A . . 108.39(13) ?
O2A C22A C26A . . 106.07(13) ?
C25A C22A C26A . . 110.67(14) ?
O2A C22A C21A . . 102.48(11) ?
C25A C22A C21A . . 114.92(14) ?
C26A C22A C21A . . 113.47(14) ?
C21A C23A H23A . . 109.500000 ?
C21A C23A H23B . . 109.500000 ?
H23A C23A H23B . . 109.500000 ?
C21A C23A H23C . . 109.500000 ?
H23A C23A H23C . . 109.500000 ?
H23B C23A H23C . . 109.500000 ?
C21A C24A H24A . . 109.500000 ?
C21A C24A H24B . . 109.500000 ?
H24A C24A H24B . . 109.500000 ?
C21A C24A H24C . . 109.500000 ?
H24A C24A H24C . . 109.500000 ?
H24B C24A H24C . . 109.500000 ?
C22A C25A H25A . . 109.500000 ?
C22A C25A H25B . . 109.500000 ?
H25A C25A H25B . . 109.500000 ?
C22A C25A H25C . . 109.500000 ?
H25A C25A H25C . . 109.500000 ?
H25B C25A H25C . . 109.500000 ?
C22A C26A H26A . . 109.500000 ?
C22A C26A H26B . . 109.500000 ?
H26A C26A H26B . . 109.500000 ?
C22A C26A H26C . . 109.500000 ?
H26A C26A H26C . . 109.500000 ?
H26B C26A H26C . . 109.500000 ?
C39A C31A C2A . . 115.13(12) ?
C39A C31A C32A . . 104.24(12) ?
C2A C31A C32A . . 115.27(12) ?
C39A C31A H31A . . 107.200000 ?
C2A C31A H31A . . 107.200000 ?
C32A C31A H31A . . 107.200000 ?
C33A C32A C31A . . 103.02(12) ?
C33A C32A H32A . . 111.200000 ?
C31A C32A H32A . . 111.200000 ?
C33A C32A H32B . . 111.200000 ?
C31A C32A H32B . . 111.200000 ?
H32A C32A H32B . . 109.100000 ?
C34A C33A C38A . . 120.23(15) ?
C34A C33A C32A . . 129.68(15) ?
C38A C33A C32A . . 110.07(13) ?
C33A C34A C35A . . 119.12(16) ?
C33A C34A H34A . . 120.400000 ?
C35A C34A H34A . . 120.400000 ?
C36A C35A C34A . . 120.53(15) ?
C36A C35A H35A . . 119.700000 ?
C34A C35A H35A . . 119.700000 ?
C37A C36A C35A . . 120.67(16) ?
C37A C36A H36A . . 119.700000 ?
C35A C36A H36A . . 119.700000 ?
C36A C37A C38A . . 118.92(16) ?
C36A C37A H37A . . 120.500000 ?
C38A C37A H37A . . 120.500000 ?
C37A C38A C33A . . 120.53(15) ?
C37A C38A C39A . . 129.07(15) ?
C33A C38A C39A . . 110.38(13) ?
C38A C39A C31A . . 103.31(12) ?
C38A C39A H39A . . 111.100000 ?
C31A C39A H39A . . 111.100000 ?
C38A C39A H39B . . 111.100000 ?
C31A C39A H39B . . 111.100000 ?
H39A C39A H39B . . 109.100000 ?
O1B B1B O2B . . 113.18(14) ?
O1B B1B C2B . . 123.30(14) ?
O2B B1B C2B . . 123.51(14) ?
B1B O1B C21B . . 106.97(11) ?
B1B O2B C22B . . 106.90(12) ?
C11B C1B C3B . . 110.26(13) ?
C11B C1B C2B . . 111.61(12) ?
C3B C1B C2B . . 111.59(13) ?
C11B C1B H1B . . 107.700000 ?
C3B C1B H1B . . 107.700000 ?
C2B C1B H1B . . 107.700000 ?
C31B C2B C1B . . 110.83(12) ?
C31B C2B B1B . . 111.39(12) ?
C1B C2B B1B . . 112.41(12) ?
C31B C2B H2B . . 107.300000 ?
C1B C2B H2B . . 107.300000 ?
B1B C2B H2B . . 107.300000 ?
C1B C3B H3B1 . . 109.500000 ?
C1B C3B H3B2 . . 109.500000 ?
H3B1 C3B H3B2 . . 109.500000 ?
C1B C3B H3B3 . . 109.500000 ?
H3B1 C3B H3B3 . . 109.500000 ?
H3B2 C3B H3B3 . . 109.500000 ?
C16B C11B C12B . . 117.63(15) ?
C16B C11B C1B . . 120.75(15) ?
C12B C11B C1B . . 121.61(15) ?
C13B C12B C11B . . 121.11(17) ?
C13B C12B H12B . . 119.400000 ?
C11B C12B H12B . . 119.400000 ?
C14B C13B C12B . . 120.46(17) ?
C14B C13B H13B . . 119.800000 ?
C12B C13B H13B . . 119.800000 ?
C15B C14B C13B . . 119.23(17) ?
C15B C14B H14B . . 120.400000 ?
C13B C14B H14B . . 120.400000 ?
C14B C15B C16B . . 120.16(18) ?
C14B C15B H15B . . 119.900000 ?
C16B C15B H15B . . 119.900000 ?
C11B C16B C15B . . 121.38(18) ?
C11B C16B H16B . . 119.300000 ?
C15B C16B H16B . . 119.300000 ?
O1B C21B C24B . . 108.94(12) ?
O1B C21B C23B . . 106.54(12) ?
C24B C21B C23B . . 110.52(14) ?
O1B C21B C22B . . 102.04(11) ?
C24B C21B C22B . . 114.62(13) ?
C23B C21B C22B . . 113.44(13) ?
O2B C22B C25B . . 109.09(13) ?
O2B C22B C26B . . 106.49(13) ?
C25B C22B C26B . . 110.74(14) ?
O2B C22B C21B . . 101.89(11) ?
C25B C22B C21B . . 114.94(14) ?
C26B C22B C21B . . 112.93(13) ?
C21B C23B H23D . . 109.500000 ?
C21B C23B H23E . . 109.500000 ?
H23D C23B H23E . . 109.500000 ?
C21B C23B H23F . . 109.500000 ?
H23D C23B H23F . . 109.500000 ?
H23E C23B H23F . . 109.500000 ?
C21B C24B H24D . . 109.500000 ?
C21B C24B H24E . . 109.500000 ?
H24D C24B H24E . . 109.500000 ?
C21B C24B H24F . . 109.500000 ?
H24D C24B H24F . . 109.500000 ?
H24E C24B H24F . . 109.500000 ?
C22B C25B H25D . . 109.500000 ?
C22B C25B H25E . . 109.500000 ?
H25D C25B H25E . . 109.500000 ?
C22B C25B H25F . . 109.500000 ?
H25D C25B H25F . . 109.500000 ?
H25E C25B H25F . . 109.500000 ?
C22B C26B H26D . . 109.500000 ?
C22B C26B H26E . . 109.500000 ?
H26D C26B H26E . . 109.500000 ?
C22B C26B H26F . . 109.500000 ?
H26D C26B H26F . . 109.500000 ?
H26E C26B H26F . . 109.500000 ?
C32B C31B C2B . . 115.78(13) ?
C32B C31B C39B . . 103.89(12) ?
C2B C31B C39B . . 115.53(12) ?
C32B C31B H31B . . 107.000000 ?
C2B C31B H31B . . 107.000000 ?
C39B C31B H31B . . 107.000000 ?
C33B C32B C31B . . 102.96(12) ?
C33B C32B H32C . . 111.200000 ?
C31B C32B H32C . . 111.200000 ?
C33B C32B H32D . . 111.200000 ?
C31B C32B H32D . . 111.200000 ?
H32C C32B H32D . . 109.100000 ?
C34B C33B C38B . . 119.89(15) ?
C34B C33B C32B . . 130.11(15) ?
C38B C33B C32B . . 110.00(13) ?
C33B C34B C35B . . 119.20(16) ?
C33B C34B H34B . . 120.400000 ?
C35B C34B H34B . . 120.400000 ?
C36B C35B C34B . . 120.92(16) ?
C36B C35B H35B . . 119.500000 ?
C34B C35B H35B . . 119.500000 ?
C35B C36B C37B . . 120.00(16) ?
C35B C36B H36B . . 120.000000 ?
C37B C36B H36B . . 120.000000 ?
C38B C37B C36B . . 119.35(16) ?
C38B C37B H37B . . 120.300000 ?
C36B C37B H37B . . 120.300000 ?
C37B C38B C33B . . 120.65(15) ?
C37B C38B C39B . . 129.12(15) ?
C33B C38B C39B . . 110.23(13) ?
C38B C39B C31B . . 102.90(12) ?
C38B C39B H39C . . 111.200000 ?
C31B C39B H39C . . 111.200000 ?
C38B C39B H39D . . 111.200000 ?
C31B C39B H39D . . 111.200000 ?
H39C C39B H39D . . 109.100000 ?

loop_
_geom_bond_atom_site_label_1
_geom_bond_atom_site_label_2
_geom_bond_site_symmetry_2
_geom_bond_distance
_geom_bond_publ_flag
B1A O2A . 1.366(2) ?
B1A O1A . 1.374(2) ?
B1A C2A . 1.573(2) ?
O1A C21A . 1.4683(17) ?
O2A C22A . 1.4626(18) ?
C1A C11A . 1.522(2) ?
C1A C3A . 1.536(2) ?
C1A C2A . 1.550(2) ?
C1A H1A . 1.000000 ?
C2A C31A . 1.547(2) ?
C2A H2A . 1.000000 ?
C3A H3A1 . 0.980000 ?
C3A H3A2 . 0.980000 ?
C3A H3A3 . 0.980000 ?
C11A C16A . 1.393(2) ?
C11A C12A . 1.396(2) ?
C12A C13A . 1.393(2) ?
C12A H12A . 0.950000 ?
C13A C14A . 1.384(3) ?
C13A H13A . 0.950000 ?
C14A C15A . 1.379(3) ?
C14A H14A . 0.950000 ?
C15A C16A . 1.391(2) ?
C15A H15A . 0.950000 ?
C16A H16A . 0.950000 ?
C21A C24A . 1.516(2) ?
C21A C23A . 1.523(2) ?
C21A C22A . 1.560(2) ?
C22A C25A . 1.511(2) ?
C22A C26A . 1.522(2) ?
C23A H23A . 0.980000 ?
C23A H23B . 0.980000 ?
C23A H23C . 0.980000 ?
C24A H24A . 0.980000 ?
C24A H24B . 0.980000 ?
C24A H24C . 0.980000 ?
C25A H25A . 0.980000 ?
C25A H25B . 0.980000 ?
C25A H25C . 0.980000 ?
C26A H26A . 0.980000 ?
C26A H26B . 0.980000 ?
C26A H26C . 0.980000 ?
C31A C39A . 1.543(2) ?
C31A C32A . 1.548(2) ?
C31A H31A . 1.000000 ?
C32A C33A . 1.512(2) ?
C32A H32A . 0.990000 ?
C32A H32B . 0.990000 ?
C33A C34A . 1.390(2) ?
C33A C38A . 1.396(2) ?
C34A C35A . 1.390(2) ?
C34A H34A . 0.950000 ?
C35A C36A . 1.390(3) ?
C35A H35A . 0.950000 ?
C36A C37A . 1.387(2) ?
C36A H36A . 0.950000 ?
C37A C38A . 1.393(2) ?
C37A H37A . 0.950000 ?
C38A C39A . 1.508(2) ?
C39A H39A . 0.990000 ?
C39A H39B . 0.990000 ?
B1B O1B . 1.368(2) ?
B1B O2B . 1.372(2) ?
B1B C2B . 1.582(2) ?
O1B C21B . 1.4695(18) ?
O2B C22B . 1.4679(18) ?
C1B C11B . 1.522(2) ?
C1B C3B . 1.530(2) ?
C1B C2B . 1.552(2) ?
C1B H1B . 1.000000 ?
C2B C31B . 1.544(2) ?
C2B H2B . 1.000000 ?
C3B H3B1 . 0.980000 ?
C3B H3B2 . 0.980000 ?
C3B H3B3 . 0.980000 ?
C11B C16B . 1.391(2) ?
C11B C12B . 1.392(2) ?
C12B C13B . 1.389(2) ?
C12B H12B . 0.950000 ?
C13B C14B . 1.382(3) ?
C13B H13B . 0.950000 ?
C14B C15B . 1.382(3) ?
C14B H14B . 0.950000 ?
C15B C16B . 1.391(3) ?
C15B H15B . 0.950000 ?
C16B H16B . 0.950000 ?
C21B C24B . 1.513(2) ?
C21B C23B . 1.520(2) ?
C21B C22B . 1.560(2) ?
C22B C25B . 1.515(2) ?
C22B C26B . 1.521(2) ?
C23B H23D . 0.980000 ?
C23B H23E . 0.980000 ?
C23B H23F . 0.980000 ?
C24B H24D . 0.980000 ?
C24B H24E . 0.980000 ?
C24B H24F . 0.980000 ?
C25B H25D . 0.980000 ?
C25B H25E . 0.980000 ?
C25B H25F . 0.980000 ?
C26B H26D . 0.980000 ?
C26B H26E . 0.980000 ?
C26B H26F . 0.980000 ?
C31B C32B . 1.543(2) ?
C31B C39B . 1.549(2) ?
C31B H31B . 1.000000 ?
C32B C33B . 1.508(2) ?
C32B H32C . 0.990000 ?
C32B H32D . 0.990000 ?
C33B C34B . 1.389(2) ?
C33B C38B . 1.399(2) ?
C34B C35B . 1.391(2) ?
C34B H34B . 0.950000 ?
C35B C36B . 1.387(3) ?
C35B H35B . 0.950000 ?
C36B C37B . 1.392(2) ?
C36B H36B . 0.950000 ?
C37B C38B . 1.386(2) ?
C37B H37B . 0.950000 ?
C38B C39B . 1.505(2) ?
C39B H39C . 0.990000 ?
C39B H39D . 0.990000 ?

loop_
_geom_torsion_atom_site_label_1
_geom_torsion_atom_site_label_2
_geom_torsion_atom_site_label_3
_geom_torsion_atom_site_label_4
_geom_torsion_site_symmetry_1
_geom_torsion_site_symmetry_2
_geom_torsion_site_symmetry_3
_geom_torsion_site_symmetry_4
_geom_torsion
_geom_torsion_publ_flag
O2A B1A O1A C21A . . . . 7.64(17) ?
C2A B1A O1A C21A . . . . -174.23(14) ?
O1A B1A O2A C22A . . . . 10.13(17) ?
C2A B1A O2A C22A . . . . -168.03(14) ?
C11A C1A C2A C31A . . . . 54.43(17) ?
C3A C1A C2A C31A . . . . 178.32(12) ?
C11A C1A C2A B1A . . . . 179.20(13) ?
C3A C1A C2A B1A . . . . -56.91(16) ?
O2A B1A C2A C31A . . . . 92.07(17) ?
O1A B1A C2A C31A . . . . -85.88(18) ?
O2A B1A C2A C1A . . . . -33.4(2) ?
O1A B1A C2A C1A . . . . 148.61(14) ?
C3A C1A C11A C16A . . . . 119.15(16) ?
C2A C1A C11A C16A . . . . -116.81(16) ?
C3A C1A C11A C12A . . . . -58.98(19) ?
C2A C1A C11A C12A . . . . 65.06(19) ?
C16A C11A C12A C13A . . . . -0.6(2) ?
C1A C11A C12A C13A . . . . 177.57(15) ?
C11A C12A C13A C14A . . . . 0.3(3) ?
C12A C13A C14A C15A . . . . 0.3(3) ?
C13A C14A C15A C16A . . . . -0.6(3) ?
C14A C15A C16A C11A . . . . 0.3(3) ?
C12A C11A C16A C15A . . . . 0.3(2) ?
C1A C11A C16A C15A . . . . -177.92(15) ?
B1A O1A C21A C24A . . . . -142.43(13) ?
B1A O1A C21A C23A . . . . 99.11(14) ?
B1A O1A C21A C22A . . . . -20.59(15) ?
B1A O2A C22A C25A . . . . -143.96(14) ?
B1A O2A C22A C26A . . . . 97.16(14) ?
B1A O2A C22A C21A . . . . -22.06(15) ?
O1A C21A C22A O2A . . . . 25.51(14) ?
C24A C21A C22A O2A . . . . 142.99(13) ?
C23A C21A C22A O2A . . . . -88.66(15) ?
O1A C21A C22A C25A . . . . 142.84(14) ?
C24A C21A C22A C25A . . . . -99.68(17) ?
C23A C21A C22A C25A . . . . 28.67(19) ?
O1A C21A C22A C26A . . . . -88.39(15) ?
C24A C21A C22A C26A . . . . 29.09(19) ?
C23A C21A C22A C26A . . . . 157.44(14) ?
C1A C2A C31A C39A . . . . 60.51(16) ?
B1A C2A C31A C39A . . . . -64.70(17) ?
C1A C2A C31A C32A . . . . -178.02(12) ?
B1A C2A C31A C32A . . . . 56.77(17) ?
C39A C31A C32A C33A . . . . -28.70(15) ?
C2A C31A C32A C33A . . . . -155.89(12) ?
C31A C32A C33A C34A . . . . -163.19(15) ?
C31A C32A C33A C38A . . . . 18.85(16) ?
C38A C33A C34A C35A . . . . 0.3(2) ?
C32A C33A C34A C35A . . . . -177.47(15) ?
C33A C34A C35A C36A . . . . 0.1(2) ?
C34A C35A C36A C37A . . . . -0.3(2) ?
C35A C36A C37A C38A . . . . 0.1(2) ?
C36A C37A C38A C33A . . . . 0.3(2) ?
C36A C37A C38A C39A . . . . 178.58(15) ?
C34A C33A C38A C37A . . . . -0.6(2) ?
C32A C33A C38A C37A . . . . 177.63(14) ?
C34A C33A C38A C39A . . . . -179.09(14) ?
C32A C33A C38A C39A . . . . -0.91(17) ?
C37A C38A C39A C31A . . . . 164.12(15) ?
C33A C38A C39A C31A . . . . -17.50(16) ?
C2A C31A C39A C38A . . . . 155.52(12) ?
C32A C31A C39A C38A . . . . 28.25(15) ?
O2B B1B O1B C21B . . . . -9.36(17) ?
C2B B1B O1B C21B . . . . 169.81(13) ?
O1B B1B O2B C22B . . . . -10.97(17) ?
C2B B1B O2B C22B . . . . 169.86(14) ?
C11B C1B C2B C31B . . . . 61.20(16) ?
C3B C1B C2B C31B . . . . -174.93(13) ?
C11B C1B C2B B1B . . . . -173.43(13) ?
C3B C1B C2B B1B . . . . -49.56(17) ?
O1B B1B C2B C31B . . . . -96.11(17) ?
O2B B1B C2B C31B . . . . 82.98(18) ?
O1B B1B C2B C1B . . . . 138.83(15) ?
O2B B1B C2B C1B . . . . -42.1(2) ?
C3B C1B C11B C16B . . . . 125.46(17) ?
C2B C1B C11B C16B . . . . -109.92(17) ?
C3B C1B C11B C12B . . . . -53.6(2) ?
C2B C1B C11B C12B . . . . 71.06(19) ?
C16B C11B C12B C13B . . . . -1.3(2) ?
C1B C11B C12B C13B . . . . 177.78(15) ?
C11B C12B C13B C14B . . . . -0.1(3) ?
C12B C13B C14B C15B . . . . 1.2(3) ?
C13B C14B C15B C16B . . . . -1.0(3) ?
C12B C11B C16B C15B . . . . 1.5(2) ?
C1B C11B C16B C15B . . . . -177.58(16) ?
C14B C15B C16B C11B . . . . -0.3(3) ?
B1B O1B C21B C24B . . . . 145.60(13) ?
B1B O1B C21B C23B . . . . -95.16(14) ?
B1B O1B C21B C22B . . . . 24.03(15) ?
B1B O2B C22B C25B . . . . 146.84(14) ?
B1B O2B C22B C26B . . . . -93.61(14) ?
B1B O2B C22B C21B . . . . 24.91(15) ?
O1B C21B C22B O2B . . . . -29.33(14) ?
C24B C21B C22B O2B . . . . -146.90(13) ?
C23B C21B C22B O2B . . . . 84.86(15) ?
O1B C21B C22B C25B . . . . -147.13(13) ?
C24B C21B C22B C25B . . . . 95.30(17) ?
C23B C21B C22B C25B . . . . -32.94(19) ?
O1B C21B C22B C26B . . . . 84.49(15) ?
C24B C21B C22B C26B . . . . -33.08(19) ?
C23B C21B C22B C26B . . . . -161.32(14) ?
C1B C2B C31B C32B . . . . -172.27(12) ?
B1B C2B C31B C32B . . . . 61.79(17) ?
C1B C2B C31B C39B . . . . 65.99(16) ?
B1B C2B C31B C39B . . . . -59.95(17) ?
C2B C31B C32B C33B . . . . -157.96(12) ?
C39B C31B C32B C33B . . . . -30.19(15) ?
C31B C32B C33B C34B . . . . -160.71(16) ?
C31B C32B C33B C38B . . . . 19.62(16) ?
C38B C33B C34B C35B . . . . -0.1(2) ?
C32B C33B C34B C35B . . . . -179.75(16) ?
C33B C34B C35B C36B . . . . 0.4(2) ?
C34B C35B C36B C37B . . . . -0.2(3) ?
C35B C36B C37B C38B . . . . -0.2(2) ?
C36B C37B C38B C33B . . . . 0.5(2) ?
C36B C37B C38B C39B . . . . -179.67(15) ?
C34B C33B C38B C37B . . . . -0.3(2) ?
C32B C33B C38B C37B . . . . 179.40(14) ?
C34B C33B C38B C39B . . . . 179.79(14) ?
C32B C33B C38B C39B . . . . -0.50(17) ?
C37B C38B C39B C31B . . . . 161.35(15) ?
C33B C38B C39B C31B . . . . -18.76(16) ?
C32B C31B C39B C38B . . . . 29.90(15) ?
C2B C31B C39B C38B . . . . 157.83(13) ?
